data_4029874
loop_
_publ_author_name
'Hu, Jun-Die'
'Cao, Cheng-Pao'
'Lin, Wei'
'Hu, Ming-Hua'
'Huang, Zhi-Bin'
'Shi, Da-Qing'

_publ_section_title
;
 Selective Synthesis of Polyfunctionalized Pyrido[2,3-b]indoles by
 Multicomponent Domino Reactions.
;
_journal_issue 17
_journal_name_full 'The Journal of organic chemistry'
_journal_page_first 7935
_journal_page_last 7944
_journal_paper_doi 10.1021/jo501049m
_journal_volume 79
_journal_year 2014
_chemical_formula_sum 'C30 H24 N2 O5'
_chemical_formula_weight 492.51
_chemical_name_systematic
; 
 ? 
;
_space_group_IT_number 2
_symmetry_cell_setting triclinic
_symmetry_space_group_name_Hall '-P 1'
_symmetry_space_group_name_H-M 'P -1'
_atom_sites_solution_hydrogens geom
_atom_sites_solution_primary direct
_atom_sites_solution_secondary difmap
_audit_creation_method SHELXL-97
_cell_angle_alpha 89.772(2)
_cell_angle_beta 87.990(2)
_cell_angle_gamma 62.1410(10)
_cell_formula_units_Z 2
_cell_length_a 10.2812(9)
_cell_length_b 10.2989(8)
_cell_length_c 13.2551(11)
_cell_measurement_reflns_used 922
_cell_measurement_temperature 298(2)
_cell_measurement_theta_max 21.472
_cell_measurement_theta_min 2.697
_cell_volume 1239.96(18)
_computing_cell_refinement 'Bruker SMART'
_computing_data_collection 'Bruker SMART'
_computing_data_reduction 'Bruker SAINT'
_computing_molecular_graphics 'Bruker SHELXTL'
_computing_publication_material 'Bruker SHELXTL'
_computing_structure_refinement 'SHELXL-97 (Sheldrick, 1997)'
_computing_structure_solution 'SHELXS-97 (Sheldrick, 1990)'
_diffrn_ambient_temperature 298(2)
_diffrn_measured_fraction_theta_full 0.982
_diffrn_measured_fraction_theta_max 0.982
_diffrn_measurement_device_type 'CCD area detector'
_diffrn_measurement_method 'phi and omega scans'
_diffrn_radiation_monochromator graphite
_diffrn_radiation_source 'fine-focus sealed tube'
_diffrn_radiation_type MoK\a
_diffrn_radiation_wavelength 0.71073
_diffrn_reflns_av_R_equivalents 0.0359
_diffrn_reflns_av_sigmaI/netI 0.1560
_diffrn_reflns_limit_h_max 12
_diffrn_reflns_limit_h_min -11
_diffrn_reflns_limit_k_max 12
_diffrn_reflns_limit_k_min -7
_diffrn_reflns_limit_l_max 15
_diffrn_reflns_limit_l_min -13
_diffrn_reflns_number 6258
_diffrn_reflns_theta_full 25.02
_diffrn_reflns_theta_max 25.02
_diffrn_reflns_theta_min 2.70
_exptl_absorpt_coefficient_mu 0.091
_exptl_absorpt_correction_T_max 0.9857
_exptl_absorpt_correction_T_min 0.9681
_exptl_absorpt_correction_type multi-scan
_exptl_absorpt_process_details sadabs
_exptl_crystal_colour colorless
_exptl_crystal_density_diffrn 1.319
_exptl_crystal_density_method 'not measured'
_exptl_crystal_description block
_exptl_crystal_F_000 516
_exptl_crystal_size_max 0.36
_exptl_crystal_size_mid 0.21
_exptl_crystal_size_min 0.16
_refine_diff_density_max 0.289
_refine_diff_density_min -0.290
_refine_diff_density_rms 0.053
_refine_ls_extinction_method none
_refine_ls_goodness_of_fit_ref 1.042
_refine_ls_hydrogen_treatment mixed
_refine_ls_matrix_type full
_refine_ls_number_parameters 337
_refine_ls_number_reflns 4309
_refine_ls_number_restraints 0
_refine_ls_restrained_S_all 1.042
_refine_ls_R_factor_all 0.1698
_refine_ls_R_factor_gt 0.0737
_refine_ls_shift/su_max 0.001
_refine_ls_shift/su_mean 0.000
_refine_ls_structure_factor_coef Fsqd
_refine_ls_weighting_details 'calc w=1/[\s^2^(Fo^2^)+(0.0000P)^2^+0.8937P] where P=(Fo^2^+2Fc^2^)/3'
_refine_ls_weighting_scheme calc
_refine_ls_wR_factor_gt 0.1672
_refine_ls_wR_factor_ref 0.2352
_reflns_number_gt 1894
_reflns_number_total 4309
_reflns_threshold_expression >2sigma(I)
_cod_data_source_file jo501049m_si_002.cif
_cod_data_source_block 130925c
_cod_depositor_comments
;
The following automatic conversions were performed:

'_symmetry_cell_setting' value 'Triclinic' changed to 'triclinic'
according to
/usr/data/users/saulius/crontab/automatic-downloads/rss-feeds/ACS/lib/dictionaries/cif_core.dic
dictionary named 'cif_core.dic' version 2.4.2 from 2011-04-26.

Automatic conversion script
Id: cif_fix_values 2281 2013-09-26 08:29:07Z andrius 

 Adding full bibliography for 4029873--4029874.cif.
;
_cod_original_sg_symbol_H-M P-1
_cod_database_code 4029874

loop_
_symmetry_equiv_pos_as_xyz
'x, y, z'
'-x, -y, -z'

loop_
_atom_site_label
_atom_site_type_symbol
_atom_site_fract_x
_atom_site_fract_y
_atom_site_fract_z
_atom_site_U_iso_or_equiv
_atom_site_adp_type
_atom_site_occupancy
_atom_site_symmetry_multiplicity
_atom_site_calc_flag
_atom_site_refinement_flags
N1 N 0.7381(4) 0.2339(4) 0.5368(3) 0.0426(10) Uani 1 1 d .
N2 N 0.7414(4) 0.0526(5) 0.6501(3) 0.0510(11) Uani 1 1 d .
O1 O 0.8482(4) 0.3641(4) 0.3644(2) 0.0599(10) Uani 1 1 d .
O2 O 0.6042(4) 0.5052(5) 0.3930(3) 0.0738(12) Uani 1 1 d .
O3 O 0.8046(4) 0.5978(4) 0.5002(3) 0.0604(10) Uani 1 1 d .
O4 O 0.8179(4) 0.6193(4) 0.6651(3) 0.0669(11) Uani 1 1 d .
O5 O 0.9931(4) 0.3585(4) 0.7961(3) 0.0628(11) Uani 1 1 d .
C1 C 0.7523(5) 0.3582(6) 0.5244(3) 0.0442(12) Uani 1 1 d .
C2 C 0.7869(5) 0.4224(5) 0.6038(3) 0.0412(12) Uani 1 1 d .
C3 C 0.8060(5) 0.3589(5) 0.7019(3) 0.0399(12) Uani 1 1 d .
C4 C 0.7876(5) 0.2376(5) 0.7147(3) 0.0401(12) Uani 1 1 d .
C5 C 0.7518(5) 0.1718(6) 0.6302(3) 0.0425(12) Uani 1 1 d .
C6 C 0.7680(5) 0.0329(6) 0.7532(4) 0.0485(13) Uani 1 1 d .
C7 C 0.7974(5) 0.1410(5) 0.7959(3) 0.0429(12) Uani 1 1 d .
C8 C 0.8289(5) 0.1354(6) 0.8978(4) 0.0525(14) Uani 1 1 d .
H8 H 0.8502 0.2052 0.9264 0.063 Uiso 1 1 calc R
C9 C 0.8278(6) 0.0233(7) 0.9555(4) 0.0632(15) Uani 1 1 d .
H9 H 0.8476 0.0182 1.0237 0.076 Uiso 1 1 calc R
C10 C 0.7975(6) -0.0808(7) 0.9121(4) 0.0657(16) Uani 1 1 d .
H10 H 0.7966 -0.1546 0.9524 0.079 Uiso 1 1 calc R
C11 C 0.7687(6) -0.0789(6) 0.8121(4) 0.0610(15) Uani 1 1 d .
H11 H 0.7500 -0.1510 0.7842 0.073 Uiso 1 1 calc R
C12 C 0.7121(5) 0.1607(5) 0.4523(3) 0.0445(12) Uani 1 1 d .
C13 C 0.8272(5) 0.0702(6) 0.3900(3) 0.0501(13) Uani 1 1 d .
H13 H 0.9216 0.0571 0.4000 0.060 Uiso 1 1 calc R
C14 C 0.8014(5) -0.0017(6) 0.3120(4) 0.0511(14) Uani 1 1 d .
H14 H 0.8798 -0.0634 0.2693 0.061 Uiso 1 1 calc R
C15 C 0.6645(6) 0.0150(6) 0.2954(4) 0.0577(15) Uani 1 1 d .
C16 C 0.5511(6) 0.1032(7) 0.3610(4) 0.077(2) Uani 1 1 d .
H16 H 0.4572 0.1138 0.3524 0.092 Uiso 1 1 calc R
C17 C 0.5750(6) 0.1764(7) 0.4400(4) 0.0666(17) Uani 1 1 d .
H17 H 0.4977 0.2358 0.4842 0.080 Uiso 1 1 calc R
C18 C 0.6394(7) -0.0677(8) 0.2111(5) 0.093(2) Uani 1 1 d .
H18A H 0.7273 -0.1153 0.1690 0.140 Uiso 1 1 calc R
H18B H 0.5599 -0.0003 0.1716 0.140 Uiso 1 1 calc R
H18C H 0.6151 -0.1401 0.2392 0.140 Uiso 1 1 calc R
C19 C 0.7247(6) 0.4202(6) 0.4193(4) 0.0518(14) Uani 1 1 d .
C20 C 0.8400(7) 0.4148(8) 0.2605(4) 0.0775(19) Uani 1 1 d .
H20A H 0.9302 0.4181 0.2408 0.093 Uiso 1 1 calc R
H20B H 0.7587 0.5131 0.2556 0.093 Uiso 1 1 calc R
C21 C 0.8186(9) 0.3143(9) 0.1926(5) 0.109(3) Uani 1 1 d .
H21A H 0.8962 0.2161 0.2007 0.164 Uiso 1 1 calc R
H21B H 0.8204 0.3436 0.1240 0.164 Uiso 1 1 calc R
H21C H 0.7254 0.3175 0.2089 0.164 Uiso 1 1 calc R
C22 C 0.8044(5) 0.5553(6) 0.5939(4) 0.0470(13) Uani 1 1 d .
C23 C 0.8241(7) 0.7275(7) 0.4838(4) 0.0720(17) Uani 1 1 d .
H23A H 0.7322 0.8141 0.4975 0.108 Uiso 1 1 calc R
H23B H 0.8562 0.7281 0.4150 0.108 Uiso 1 1 calc R
H23C H 0.8966 0.7259 0.5282 0.108 Uiso 1 1 calc R
C24 C 0.8617(5) 0.4102(6) 0.7885(3) 0.0444(12) Uani 1 1 d .
C25 C 0.7548(5) 0.5114(6) 0.8658(3) 0.0463(13) Uani 1 1 d .
C26 C 0.8080(6) 0.5418(7) 0.9503(4) 0.0651(16) Uani 1 1 d .
H26 H 0.9092 0.5005 0.9576 0.078 Uiso 1 1 calc R
C27 C 0.7131(8) 0.6333(7) 1.0251(4) 0.0723(18) Uani 1 1 d .
H27 H 0.7505 0.6519 1.0830 0.087 Uiso 1 1 calc R
C28 C 0.5694(9) 0.6946(8) 1.0146(5) 0.091(2) Uani 1 1 d .
H28 H 0.5057 0.7549 1.0656 0.109 Uiso 1 1 calc R
C29 C 0.5147(7) 0.6697(9) 0.9291(6) 0.111(3) Uani 1 1 d .
H29 H 0.4136 0.7171 0.9205 0.134 Uiso 1 1 calc R
C30 C 0.6082(7) 0.5743(8) 0.8547(5) 0.086(2) Uani 1 1 d .
H30 H 0.5703 0.5539 0.7978 0.104 Uiso 1 1 calc R

loop_
_atom_site_aniso_label
_atom_site_aniso_U_11
_atom_site_aniso_U_22
_atom_site_aniso_U_33
_atom_site_aniso_U_23
_atom_site_aniso_U_13
_atom_site_aniso_U_12
N1 0.042(2) 0.040(3) 0.044(2) -0.010(2) -0.0060(17) -0.018(2)
N2 0.060(3) 0.038(3) 0.057(3) -0.003(2) -0.008(2) -0.024(2)
O1 0.071(2) 0.065(3) 0.044(2) -0.0040(18) 0.0084(18) -0.032(2)
O2 0.070(3) 0.072(3) 0.061(2) 0.003(2) -0.018(2) -0.017(2)
O3 0.085(3) 0.049(3) 0.055(2) 0.0022(18) -0.0043(18) -0.038(2)
O4 0.099(3) 0.059(3) 0.057(2) -0.011(2) 0.002(2) -0.049(2)
O5 0.047(2) 0.063(3) 0.076(3) -0.017(2) -0.0104(18) -0.023(2)
C1 0.041(3) 0.045(3) 0.047(3) -0.006(2) 0.001(2) -0.020(3)
C2 0.041(3) 0.041(3) 0.043(3) -0.007(2) -0.002(2) -0.020(2)
C3 0.036(3) 0.039(3) 0.043(3) -0.009(2) 0.004(2) -0.017(2)
C4 0.039(3) 0.039(3) 0.044(3) -0.006(2) -0.001(2) -0.020(2)
C5 0.040(3) 0.040(3) 0.044(3) -0.005(2) -0.007(2) -0.017(2)
C6 0.055(3) 0.042(3) 0.051(3) -0.002(3) -0.004(2) -0.024(3)
C7 0.043(3) 0.044(3) 0.045(3) -0.007(2) 0.002(2) -0.023(2)
C8 0.058(3) 0.052(4) 0.047(3) -0.003(3) -0.004(2) -0.026(3)
C9 0.076(4) 0.065(4) 0.053(3) 0.005(3) -0.008(3) -0.035(3)
C10 0.082(4) 0.058(4) 0.064(4) 0.012(3) -0.008(3) -0.038(3)
C11 0.076(4) 0.047(4) 0.066(4) 0.003(3) -0.007(3) -0.034(3)
C12 0.046(3) 0.041(3) 0.046(3) -0.014(2) -0.003(2) -0.019(2)
C13 0.045(3) 0.051(4) 0.053(3) -0.016(3) 0.003(2) -0.021(3)
C14 0.050(3) 0.049(4) 0.050(3) -0.020(3) 0.010(2) -0.020(3)
C15 0.058(3) 0.052(4) 0.055(3) -0.022(3) -0.007(3) -0.019(3)
C16 0.046(3) 0.093(5) 0.075(4) -0.038(4) -0.010(3) -0.018(3)
C17 0.046(3) 0.071(4) 0.068(4) -0.030(3) -0.007(3) -0.016(3)
C18 0.084(4) 0.093(6) 0.090(5) -0.049(4) -0.014(4) -0.031(4)
C19 0.062(4) 0.047(4) 0.048(3) -0.005(3) -0.006(3) -0.026(3)
C20 0.108(5) 0.087(5) 0.048(4) -0.002(3) 0.004(3) -0.055(4)
C21 0.152(7) 0.110(7) 0.065(4) 0.003(4) -0.013(4) -0.060(6)
C22 0.048(3) 0.046(3) 0.045(3) -0.006(3) 0.003(2) -0.021(3)
C23 0.090(4) 0.054(4) 0.079(4) 0.010(3) 0.004(3) -0.040(4)
C24 0.046(3) 0.046(3) 0.049(3) -0.007(2) -0.005(2) -0.027(3)
C25 0.052(3) 0.047(3) 0.046(3) -0.009(2) -0.004(2) -0.028(3)
C26 0.072(4) 0.065(4) 0.061(4) -0.014(3) -0.007(3) -0.033(3)
C27 0.101(5) 0.067(5) 0.052(4) -0.016(3) -0.001(3) -0.042(4)
C28 0.101(6) 0.096(6) 0.070(4) -0.043(4) 0.023(4) -0.042(5)
C29 0.067(4) 0.125(7) 0.113(6) -0.063(5) 0.007(4) -0.021(4)
C30 0.063(4) 0.101(6) 0.078(4) -0.049(4) 0.004(3) -0.024(4)

loop_
_atom_type_symbol
_atom_type_description
_atom_type_scat_dispersion_real
_atom_type_scat_dispersion_imag
_atom_type_scat_source
C C 0.0033 0.0016 'International Tables Vol C Tables 4.2.6.8 and 6.1.1.4'
H H 0.0000 0.0000 'International Tables Vol C Tables 4.2.6.8 and 6.1.1.4'
O O 0.0106 0.0060 'International Tables Vol C Tables 4.2.6.8 and 6.1.1.4'
N N 0.0061 0.0033 'International Tables Vol C Tables 4.2.6.8 and 6.1.1.4'

loop_
_geom_angle_atom_site_label_1
_geom_angle_atom_site_label_2
_geom_angle_atom_site_label_3
_geom_angle
C1 N1 C5 120.5(4)
C1 N1 C12 121.6(4)
C5 N1 C12 117.9(4)
C5 N2 C6 103.4(4)
C19 O1 C20 116.8(4)
C22 O3 C23 117.4(4)
N1 C1 C2 121.6(4)
N1 C1 C19 114.9(4)
C2 C1 C19 123.5(5)
C1 C2 C3 119.7(5)
C1 C2 C22 123.5(4)
C3 C2 C22 116.8(4)
C4 C3 C2 118.6(4)
C4 C3 C24 118.2(4)
C2 C3 C24 122.9(4)
C3 C4 C7 136.9(4)
C3 C4 C5 120.8(4)
C7 C4 C5 102.3(4)
N2 C5 N1 125.3(4)
N2 C5 C4 115.8(4)
N1 C5 C4 118.8(5)
C11 C6 N2 126.6(5)
C11 C6 C7 120.4(5)
N2 C6 C7 113.0(5)
C8 C7 C6 120.1(5)
C8 C7 C4 134.4(5)
C6 C7 C4 105.5(4)
C9 C8 C7 118.5(5)
C9 C8 H8 120.8
C7 C8 H8 120.8
C10 C9 C8 120.4(5)
C10 C9 H9 119.8
C8 C9 H9 119.8
C11 C10 C9 122.2(5)
C11 C10 H10 118.9
C9 C10 H10 118.9
C10 C11 C6 118.4(5)
C10 C11 H11 120.8
C6 C11 H11 120.8
C17 C12 C13 120.8(4)
C17 C12 N1 119.5(4)
C13 C12 N1 119.7(4)
C12 C13 C14 118.9(4)
C12 C13 H13 120.5
C14 C13 H13 120.5
C15 C14 C13 121.9(5)
C15 C14 H14 119.0
C13 C14 H14 119.0
C14 C15 C16 118.1(5)
C14 C15 C18 121.1(5)
C16 C15 C18 120.8(5)
C15 C16 C17 120.8(5)
C15 C16 H16 119.6
C17 C16 H16 119.6
C12 C17 C16 119.5(5)
C12 C17 H17 120.3
C16 C17 H17 120.3
C15 C18 H18A 109.5
C15 C18 H18B 109.5
H18A C18 H18B 109.5
C15 C18 H18C 109.5
H18A C18 H18C 109.5
H18B C18 H18C 109.5
O2 C19 O1 127.4(5)
O2 C19 C1 122.4(5)
O1 C19 C1 110.2(4)
O1 C20 C21 109.6(5)
O1 C20 H20A 109.8
C21 C20 H20A 109.8
O1 C20 H20B 109.8
C21 C20 H20B 109.8
H20A C20 H20B 108.2
C20 C21 H21A 109.5
C20 C21 H21B 109.5
H21A C21 H21B 109.5
C20 C21 H21C 109.5
H21A C21 H21C 109.5
H21B C21 H21C 109.5
O4 C22 O3 123.0(5)
O4 C22 C2 122.9(5)
O3 C22 C2 114.0(4)
O3 C23 H23A 109.5
O3 C23 H23B 109.5
H23A C23 H23B 109.5
O3 C23 H23C 109.5
H23A C23 H23C 109.5
H23B C23 H23C 109.5
O5 C24 C25 122.5(4)
O5 C24 C3 118.1(4)
C25 C24 C3 119.2(4)
C30 C25 C26 119.4(5)
C30 C25 C24 122.3(4)
C26 C25 C24 118.3(5)
C25 C26 C27 120.5(5)
C25 C26 H26 119.7
C27 C26 H26 119.7
C28 C27 C26 120.2(6)
C28 C27 H27 119.9
C26 C27 H27 119.9
C27 C28 C29 120.0(6)
C27 C28 H28 120.0
C29 C28 H28 120.0
C28 C29 C30 120.5(6)
C28 C29 H29 119.7
C30 C29 H29 119.7
C25 C30 C29 119.2(6)
C25 C30 H30 120.4
C29 C30 H30 120.4

loop_
_geom_bond_atom_site_label_1
_geom_bond_atom_site_label_2
_geom_bond_distance
N1 C1 1.364(6)
N1 C5 1.372(6)
N1 C12 1.453(5)
N2 C5 1.306(6)
N2 C6 1.399(6)
O1 C19 1.315(6)
O1 C20 1.463(6)
O2 C19 1.198(6)
O3 C22 1.315(5)
O3 C23 1.455(6)
O4 C22 1.202(5)
O5 C24 1.206(5)
C1 C2 1.387(6)
C1 C19 1.510(7)
C2 C3 1.431(6)
C2 C22 1.467(7)
C3 C4 1.357(6)
C3 C24 1.503(6)
C4 C7 1.436(6)
C4 C5 1.454(6)
C6 C11 1.387(7)
C6 C7 1.408(7)
C7 C8 1.395(6)
C8 C9 1.386(7)
C8 H8 0.9300
C9 C10 1.380(8)
C9 H9 0.9300
C10 C11 1.366(7)
C10 H10 0.9300
C11 H11 0.9300
C12 C17 1.358(6)
C12 C13 1.363(6)
C13 C14 1.377(6)
C13 H13 0.9300
C14 C15 1.362(6)
C14 H14 0.9300
C15 C16 1.374(7)
C15 C18 1.507(7)
C16 C17 1.386(7)
C16 H16 0.9300
C17 H17 0.9300
C18 H18A 0.9600
C18 H18B 0.9600
C18 H18C 0.9600
C20 C21 1.471(9)
C20 H20A 0.9700
C20 H20B 0.9700
C21 H21A 0.9600
C21 H21B 0.9600
C21 H21C 0.9600
C23 H23A 0.9600
C23 H23B 0.9600
C23 H23C 0.9600
C24 C25 1.485(7)
C25 C30 1.347(7)
C25 C26 1.363(7)
C26 C27 1.379(8)
C26 H26 0.9300
C27 C28 1.320(8)
C27 H27 0.9300
C28 C29 1.359(8)
C28 H28 0.9300
C29 C30 1.387(8)
C29 H29 0.9300
C30 H30 0.9300

loop_
_geom_torsion_atom_site_label_1
_geom_torsion_atom_site_label_2
_geom_torsion_atom_site_label_3
_geom_torsion_atom_site_label_4
_geom_torsion
C5 N1 C1 C2 2.7(7)
C12 N1 C1 C2 -175.6(4)
C5 N1 C1 C19 -176.1(4)
C12 N1 C1 C19 5.6(6)
N1 C1 C2 C3 -1.0(7)
C19 C1 C2 C3 177.7(4)
N1 C1 C2 C22 179.5(4)
C19 C1 C2 C22 -1.8(7)
C1 C2 C3 C4 -0.9(6)
C22 C2 C3 C4 178.6(4)
C1 C2 C3 C24 172.1(4)
C22 C2 C3 C24 -8.4(6)
C2 C3 C4 C7 179.0(5)
C24 C3 C4 C7 5.7(8)
C2 C3 C4 C5 1.1(6)
C24 C3 C4 C5 -172.3(4)
C6 N2 C5 N1 178.1(4)
C6 N2 C5 C4 1.1(5)
C1 N1 C5 N2 -179.4(4)
C12 N1 C5 N2 -1.0(7)
C1 N1 C5 C4 -2.4(6)
C12 N1 C5 C4 175.9(4)
C3 C4 C5 N2 177.8(4)
C7 C4 C5 N2 -0.8(5)
C3 C4 C5 N1 0.5(6)
C7 C4 C5 N1 -178.0(4)
C5 N2 C6 C11 179.6(5)
C5 N2 C6 C7 -1.0(5)
C11 C6 C7 C8 0.6(7)
N2 C6 C7 C8 -178.8(4)
C11 C6 C7 C4 -180.0(4)
N2 C6 C7 C4 0.6(5)
C3 C4 C7 C8 1.1(10)
C5 C4 C7 C8 179.3(5)
C3 C4 C7 C6 -178.1(5)
C5 C4 C7 C6 0.1(5)
C6 C7 C8 C9 -1.2(7)
C4 C7 C8 C9 179.7(5)
C7 C8 C9 C10 0.6(8)
C8 C9 C10 C11 0.5(9)
C9 C10 C11 C6 -1.0(8)
N2 C6 C11 C10 179.8(5)
C7 C6 C11 C10 0.5(8)
C1 N1 C12 C17 -103.5(6)
C5 N1 C12 C17 78.1(6)
C1 N1 C12 C13 80.5(6)
C5 N1 C12 C13 -97.9(5)
C17 C12 C13 C14 2.2(8)
N1 C12 C13 C14 178.1(5)
C12 C13 C14 C15 -0.1(8)
C13 C14 C15 C16 -2.0(9)
C13 C14 C15 C18 -178.4(6)
C14 C15 C16 C17 1.9(9)
C18 C15 C16 C17 178.4(6)
C13 C12 C17 C16 -2.2(9)
N1 C12 C17 C16 -178.1(5)
C15 C16 C17 C12 0.1(10)
C20 O1 C19 O2 2.7(8)
C20 O1 C19 C1 -179.3(4)
N1 C1 C19 O2 87.7(6)
C2 C1 C19 O2 -91.1(6)
N1 C1 C19 O1 -90.4(5)
C2 C1 C19 O1 90.8(6)
C19 O1 C20 C21 -93.4(6)
C23 O3 C22 O4 0.8(7)
C23 O3 C22 C2 -179.0(4)
C1 C2 C22 O4 171.4(5)
C3 C2 C22 O4 -8.1(7)
C1 C2 C22 O3 -8.9(7)
C3 C2 C22 O3 171.7(4)
C4 C3 C24 O5 87.5(6)
C2 C3 C24 O5 -85.5(6)
C4 C3 C24 C25 -87.2(6)
C2 C3 C24 C25 99.8(5)
O5 C24 C25 C30 176.8(6)
C3 C24 C25 C30 -8.8(8)
O5 C24 C25 C26 -2.7(8)
C3 C24 C25 C26 171.7(5)
C30 C25 C26 C27 1.5(9)
C24 C25 C26 C27 -179.0(5)
C25 C26 C27 C28 -1.2(10)
C26 C27 C28 C29 -1.2(11)
C27 C28 C29 C30 3.3(12)
C26 C25 C30 C29 0.6(10)
C24 C25 C30 C29 -178.9(6)
C28 C29 C30 C25 -3.0(12)
